data_7102036
loop_
_publ_author_name
'Fletcher, Andrew E D'
'Moss, James'
'Cowley, Andrew R'
'O'Hare, Dermot'

_publ_section_title
;
 Novel catalysts for dechlorination of polychlorinated biphenyls (PCBs)
 and other chlorinated aromatics.
;
_journal_issue 28
_journal_name_full 'Chemical communications (Cambridge, England)'
_journal_page_first 2971
_journal_page_last 2973
_journal_paper_doi 10.1039/b705756c
_journal_year 2007
_chemical_compound_source
;
synthesis as described
;
_chemical_formula_moiety ' C32 H38 Fe2, 2 ( B F4 ) '
_chemical_formula_sum 'C32 H38 B2 F8 Fe2'
_chemical_formula_weight 707.95
_chemical_name_systematic
;
?
;
_space_group_IT_number 14
_symmetry_cell_setting monoclinic
_symmetry_space_group_name_Hall '-P 2yn'
_symmetry_space_group_name_H-M 'P 1 21/n 1'
_atom_sites_solution_hydrogens geom
_atom_sites_solution_primary direct
_cell_angle_alpha 90
_cell_angle_beta 107.7721(7)
_cell_angle_gamma 90
_cell_formula_units_Z 4
_cell_length_a 9.5417(3)
_cell_length_b 26.6042(10)
_cell_length_c 12.3888(4)
_cell_measurement_reflns_used 23181
_cell_measurement_temperature 150
_cell_measurement_theta_max 28
_cell_measurement_theta_min 5
_cell_volume 2994.81(18)
_computing_cell_refinement
;
KappaCCD software 'DENZO' (Otwinowski & Minor, 1996)
;
_computing_data_collection
;
KappaCCD software 'Collect' (Nonius, 2000)
;
_computing_data_reduction
;
KappaCCD software 'DENZO' (Otwinowski & Minor, 1996)
;
_computing_publication_material
;
CRYSTALS (Watkin et al, 2001)
;
_computing_structure_refinement
;
CRYSTALS (Watkin et al, 2001)
;
_computing_structure_solution 'SIR92 (Giacovazzo et al, 1992)'
_diffrn_ambient_temperature 150
_diffrn_measured_fraction_theta_full 0.935
_diffrn_measured_fraction_theta_max 0.912
_diffrn_measurement_device_type
;
Nonius KappaCCD
;
_diffrn_measurement_method \w
_diffrn_radiation_monochromator graphite
_diffrn_radiation_type 'Mo K\a'
_diffrn_radiation_wavelength 0.71073
_diffrn_reflns_av_R_equivalents 0.063
_diffrn_reflns_limit_h_max 12
_diffrn_reflns_limit_h_min -12
_diffrn_reflns_limit_k_max 34
_diffrn_reflns_limit_k_min -33
_diffrn_reflns_limit_l_max 15
_diffrn_reflns_limit_l_min -15
_diffrn_reflns_number 23181
_diffrn_reflns_theta_full 25.
_diffrn_reflns_theta_max 27.490
_diffrn_reflns_theta_min 5.116
_diffrn_standards_decay_% 0.00
_diffrn_standards_interval_count 0
_diffrn_standards_interval_time 0
_diffrn_standards_number 0
_exptl_absorpt_coefficient_mu 1.041
_exptl_absorpt_correction_T_max 0.94
_exptl_absorpt_correction_T_min 0.76
_exptl_absorpt_correction_type multi-scan
_exptl_absorpt_process_details
;
Denzo/Scalepack (Otwinowski & Minor, 1996)
;
_exptl_crystal_colour ' orange '
_exptl_crystal_density_diffrn 1.570
_exptl_crystal_description ' prism '
_exptl_crystal_F_000 1456
_exptl_crystal_size_max 0.26
_exptl_crystal_size_mid 0.08
_exptl_crystal_size_min 0.06
_exptl_crystal_thermal_history
;
The material was crystallised at ambient temperature. A suitable crystal
was cooled rapidly to 150K for single-crystal X-ray diffraction analysis.
;
_refine_diff_density_max 1.13
_refine_diff_density_min -0.86
_refine_ls_extinction_method None
_refine_ls_goodness_of_fit_ref 1.0102
_refine_ls_hydrogen_treatment mixed
_refine_ls_matrix_type full
_refine_ls_number_parameters 477
_refine_ls_number_reflns 3965
_refine_ls_number_restraints 93
_refine_ls_R_factor_all 0.1272
_refine_ls_R_factor_gt 0.0785
_refine_ls_shift/su_max 0.046978
_refine_ls_structure_factor_coef F
_refine_ls_weighting_details
;
Method, part 1, Chebychev polynomial, (Watkin, 1994, Prince, 1982)
[weight] = 1.0/[A~0~*T~0~(x)+A~1~*T~1~(x) ... +A~n-1~]*T~n-1~(x)]
where A~i~ are the Chebychev coefficients listed below and x= Fcalc/Fmax
Method = Robust Weighting (Prince, 1982)
W = [weight] * [1-(deltaF/6*sigmaF)^2^]^2^
A~i~ are:
1.28 0.333 0.933
;
_refine_ls_weighting_scheme calc
_refine_ls_wR_factor_all 0.0983
_refine_ls_wR_factor_gt 0.0713
_refine_ls_wR_factor_ref 0.0713
_reflns_limit_h_max 11
_reflns_limit_h_min -12
_reflns_limit_k_max 34
_reflns_limit_k_min 0
_reflns_limit_l_max 15
_reflns_limit_l_min 0
_reflns_number_gt 3965
_reflns_number_total 6261
_reflns_threshold_expression I>2.00u(I)
_cod_data_source_file b705756c.txt
_cod_data_source_block arc1514
_cod_depositor_comments
;
The following automatic conversions were performed:
'_symmetry_cell_setting' value 'Monoclinic' changed to 'monoclinic'
according to '/home/saulius/struct/CIF-dictionaries/cif_core.dic'
dictionary named 'cif_core.dic' version 2.4.1 from 2010-06-29.

Automatic conversion script
Id: cif_fix_enum 1527 2010-12-29 10:47:43Z saulius 
;
_cod_original_sg_symbol_H-M 'P 1 21/n 1 '
_cod_original_formula_sum ' C32 H38 B2 F8 Fe2 '
_cod_database_code 7102036

loop_
_symmetry_equiv_pos_as_xyz
x,y,z
-x,-y,-z
-x+1/2,y+1/2,-z+1/2
x+1/2,-y+1/2,z+1/2

loop_
_atom_site_label
_atom_site_type_symbol
_atom_site_fract_x
_atom_site_fract_y
_atom_site_fract_z
_atom_site_U_iso_or_equiv
_atom_site_occupancy
_atom_site_adp_type
_atom_site_refinement_flags_posn
_atom_site_refinement_flags_adp
Fe1 Fe 0.36444(8) 0.43707(2) 0.24491(6) 0.0275 1.0000 Uani . .
Fe2 Fe 0.60970(9) 0.32013(3) 0.58177(6) 0.0325 1.0000 Uani . .
C1 C 0.2942(6) 0.38231(19) 0.4669(4) 0.0323 1.0000 Uani . .
C2 C 0.3157(6) 0.38216(17) 0.3512(4) 0.0294 1.0000 Uani . .
C3 C 0.2051(6) 0.37992(17) 0.2456(5) 0.0320 1.0000 Uani D .
C4 C 0.2465(6) 0.37873(18) 0.1455(4) 0.0361 1.0000 Uani D .
C5 C 0.4003(6) 0.37516(18) 0.1535(4) 0.0323 1.0000 Uani D .
C6 C 0.5107(6) 0.37341(17) 0.2594(4) 0.0285 1.0000 Uani . .
C7 C 0.4682(6) 0.38076(17) 0.3585(4) 0.0290 1.0000 Uani . .
C8 C 0.5537(6) 0.38402(18) 0.4834(4) 0.0284 1.0000 Uani . .
C9 C 0.7053(6) 0.38962(18) 0.5438(5) 0.0318 1.0000 Uani D .
C10 C 0.7526(6) 0.37861(18) 0.6625(4) 0.0331 1.0000 Uani D .
C11 C 0.6469(6) 0.36854(19) 0.7211(4) 0.0370 1.0000 Uani D .
C12 C 0.4951(6) 0.36882(19) 0.6612(4) 0.0354 1.0000 Uani D .
C13 C 0.4503(6) 0.37776(18) 0.5444(4) 0.0294 1.0000 Uani . .
C14 C 0.2206(6) 0.4308(2) 0.4951(5) 0.0380 1.0000 Uani . .
C15 C 0.0439(7) 0.3793(2) 0.2393(5) 0.0400 1.0000 Uani D U
C16 C 0.1294(7) 0.3799(2) 0.0310(5) 0.0412 1.0000 Uani D U
C17 C 0.4438(7) 0.3735(2) 0.0451(5) 0.0410 1.0000 Uani D U
C18 C 0.6669(6) 0.3614(2) 0.2622(5) 0.0378 1.0000 Uani D U
C19 C 0.8179(6) 0.4112(2) 0.4924(5) 0.0383 1.0000 Uani D U
C20 C 0.9147(7) 0.3770(2) 0.7242(5) 0.0458 1.0000 Uani D U
C21 C 0.6990(8) 0.3588(3) 0.8485(5) 0.0495 1.0000 Uani D U
C22 C 0.3794(7) 0.3576(2) 0.7210(5) 0.0436 1.0000 Uani D U
C23 C 0.4111(7) 0.49456(19) 0.1494(5) 0.0379 1.0000 Uani . .
C24 C 0.5023(6) 0.49858(19) 0.2643(5) 0.0363 1.0000 Uani . .
C25 C 0.4067(7) 0.50370(19) 0.3317(5) 0.0384 1.0000 Uani . .
C26 C 0.2597(6) 0.50267(18) 0.2600(5) 0.0330 1.0000 Uani . .
C27 C 0.2630(6) 0.49693(18) 0.1470(4) 0.0332 1.0000 Uani . .
C28 C 0.7469(7) 0.2591(2) 0.6004(6) 0.0495 1.0000 Uani . .
C29 C 0.6677(9) 0.2649(2) 0.4873(6) 0.0560 1.0000 Uani . .
C30 C 0.5179(7) 0.2618(2) 0.4764(5) 0.0472 1.0000 Uani . .
C31 C 0.5033(7) 0.2536(2) 0.5843(6) 0.0482 1.0000 Uani . .
C32 C 0.6469(9) 0.2518(2) 0.6628(5) 0.0535 1.0000 Uani . .
B1 B 0.8251(8) 0.5022(3) 0.1737(6) 0.0434 1.0000 Uani . .
F1 F 0.8881(5) 0.49342(17) 0.2883(3) 0.0682 1.0000 Uani . .
F2 F 0.9353(4) 0.50617(16) 0.1228(3) 0.0544 1.0000 Uani . .
F3 F 0.7330(5) 0.46326(17) 0.1262(4) 0.0712 1.0000 Uani . .
F4 F 0.7468(5) 0.54637(15) 0.1583(4) 0.0727 1.0000 Uani . .
B2 B 0.0592(9) 0.2649(3) 0.4720(7) 0.0503 1.0000 Uani . .
F5 F 0.1720(5) 0.27068(16) 0.4216(4) 0.0711 1.0000 Uani . .
F6 F 0.1140(7) 0.2390(2) 0.5709(5) 0.1113 1.0000 Uani . .
F7 F 0.0195(5) 0.31221(14) 0.4969(4) 0.0680 1.0000 Uani . .
F8 F -0.0566(5) 0.24010(18) 0.4010(4) 0.0774 1.0000 Uani . .
H151 H -0.006(4) 0.3519(15) 0.191(4) 0.039(3) 1.0000 Uiso D U
H152 H -0.005(4) 0.4115(14) 0.210(4) 0.039(3) 1.0000 Uiso D U
H153 H 0.039(5) 0.3743(17) 0.316(3) 0.039(3) 1.0000 Uiso D U
H161 H 0.165(5) 0.4000(17) -0.022(3) 0.048(3) 1.0000 Uiso D U
H162 H 0.039(4) 0.3935(17) 0.038(4) 0.048(3) 1.0000 Uiso D U
H163 H 0.111(5) 0.3464(14) 0.000(4) 0.048(3) 1.0000 Uiso D U
H171 H 0.539(4) 0.3883(17) 0.057(4) 0.046(3) 1.0000 Uiso D U
H172 H 0.369(4) 0.3917(17) -0.015(3) 0.046(3) 1.0000 Uiso D U
H173 H 0.449(5) 0.3383(14) 0.025(4) 0.046(3) 1.0000 Uiso D U
H181 H 0.724(5) 0.3492(17) 0.339(3) 0.041(3) 1.0000 Uiso D U
H182 H 0.714(5) 0.3911(16) 0.243(4) 0.041(3) 1.0000 Uiso D U
H183 H 0.658(6) 0.3348(16) 0.202(3) 0.041(3) 1.0000 Uiso D U
H191 H 0.879(5) 0.4374(15) 0.547(3) 0.039(3) 1.0000 Uiso D U
H192 H 0.766(5) 0.4274(16) 0.417(3) 0.039(3) 1.0000 Uiso D U
H193 H 0.886(4) 0.3840(15) 0.485(4) 0.039(3) 1.0000 Uiso D U
H201 H 0.928(5) 0.3469(15) 0.774(4) 0.049(3) 1.0000 Uiso D U
H202 H 0.946(5) 0.4089(15) 0.771(4) 0.049(3) 1.0000 Uiso D U
H203 H 0.976(5) 0.3722(18) 0.674(4) 0.049(3) 1.0000 Uiso D U
H211 H 0.620(4) 0.3643(19) 0.884(4) 0.059(3) 1.0000 Uiso D U
H212 H 0.786(5) 0.3809(18) 0.881(4) 0.059(3) 1.0000 Uiso D U
H213 H 0.729(5) 0.3236(14) 0.862(4) 0.059(3) 1.0000 Uiso D U
H221 H 0.284(4) 0.3514(18) 0.664(3) 0.044(3) 1.0000 Uiso D U
H222 H 0.374(5) 0.3863(15) 0.770(4) 0.044(3) 1.0000 Uiso D U
H223 H 0.408(5) 0.3272(14) 0.767(4) 0.044(3) 1.0000 Uiso D U
H11 H 0.2255 0.3550 0.4739 0.0392 1.0000 Uiso . .
H141 H 0.2105 0.4278 0.5729 0.0458 1.0000 Uiso . .
H142 H 0.2831 0.4606 0.4921 0.0458 1.0000 Uiso . .
H143 H 0.1210 0.4350 0.4386 0.0458 1.0000 Uiso . .
H231 H 0.4467 0.4907 0.0818 0.0459 1.0000 Uiso . .
H241 H 0.6123 0.4979 0.2919 0.0422 1.0000 Uiso . .
H251 H 0.4382 0.5074 0.4160 0.0431 1.0000 Uiso . .
H261 H 0.1694 0.5055 0.2846 0.0398 1.0000 Uiso . .
H271 H 0.1753 0.4949 0.0778 0.0377 1.0000 Uiso . .
H281 H 0.8566 0.2601 0.6326 0.0574 1.0000 Uiso . .
H291 H 0.7104 0.2703 0.4239 0.0677 1.0000 Uiso . .
H301 H 0.4353 0.2649 0.4041 0.0521 1.0000 Uiso . .
H311 H 0.4087 0.2498 0.6025 0.0589 1.0000 Uiso . .
H321 H 0.6725 0.2463 0.7464 0.0615 1.0000 Uiso . .

loop_
_atom_site_aniso_label
_atom_site_aniso_U_11
_atom_site_aniso_U_22
_atom_site_aniso_U_33
_atom_site_aniso_U_23
_atom_site_aniso_U_13
_atom_site_aniso_U_12
Fe1 0.0328(4) 0.0229(3) 0.0238(4) 0.0004(3) 0.0046(3) 0.0012(3)
Fe2 0.0404(5) 0.0247(3) 0.0283(4) 0.0011(3) 0.0045(3) 0.0015(3)
C1 0.037(3) 0.028(2) 0.033(3) 0.003(2) 0.012(2) 0.003(2)
C2 0.033(3) 0.023(2) 0.029(3) -0.0006(19) 0.004(2) 0.0003(19)
C3 0.033(3) 0.022(2) 0.040(3) 0.000(2) 0.009(2) 0.004(2)
C4 0.049(4) 0.023(2) 0.029(3) -0.002(2) 0.001(2) 0.001(2)
C5 0.048(3) 0.025(2) 0.023(3) 0.0003(18) 0.010(2) 0.002(2)
C6 0.030(3) 0.021(2) 0.032(3) 0.0034(18) 0.007(2) 0.0012(19)
C7 0.038(3) 0.021(2) 0.026(3) 0.0024(18) 0.005(2) 0.003(2)
C8 0.031(3) 0.025(2) 0.026(2) 0.0024(19) 0.004(2) 0.0053(19)
C9 0.033(3) 0.024(2) 0.037(3) -0.003(2) 0.009(2) 0.000(2)
C10 0.039(3) 0.027(2) 0.026(3) -0.0036(19) 0.000(2) -0.002(2)
C11 0.048(3) 0.028(2) 0.028(3) 0.0022(19) 0.002(2) 0.005(2)
C12 0.050(4) 0.027(2) 0.029(3) 0.0002(19) 0.011(2) 0.001(2)
C13 0.031(3) 0.027(2) 0.031(3) -0.0004(19) 0.010(2) 0.003(2)
C14 0.039(3) 0.036(3) 0.040(3) -0.001(2) 0.012(2) 0.007(2)
C15 0.043(3) 0.032(3) 0.040(3) 0.001(2) 0.005(2) -0.004(2)
C16 0.038(3) 0.043(3) 0.033(3) 0.001(2) -0.003(2) -0.002(2)
C17 0.051(3) 0.044(3) 0.029(3) -0.001(2) 0.014(2) 0.003(2)
C18 0.031(3) 0.039(3) 0.043(3) -0.001(2) 0.009(2) 0.010(2)
C19 0.032(3) 0.036(3) 0.044(3) 0.002(2) 0.007(2) -0.0047(19)
C20 0.045(3) 0.048(3) 0.037(3) 0.002(2) 0.003(2) 0.004(3)
C21 0.059(4) 0.058(3) 0.026(3) 0.003(3) 0.005(2) 0.000(3)
C22 0.054(3) 0.051(3) 0.025(3) 0.0040(19) 0.012(2) 0.001(3)
C23 0.051(4) 0.028(3) 0.035(3) 0.005(2) 0.015(3) 0.003(2)
C24 0.035(3) 0.024(2) 0.047(3) 0.001(2) 0.008(3) -0.004(2)
C25 0.046(4) 0.025(2) 0.037(3) -0.006(2) 0.001(3) -0.001(2)
C26 0.041(3) 0.023(2) 0.036(3) 0.003(2) 0.012(2) 0.000(2)
C27 0.039(3) 0.023(2) 0.032(3) 0.001(2) 0.003(2) 0.002(2)
C28 0.037(4) 0.034(3) 0.072(4) -0.005(3) 0.009(3) 0.009(2)
C29 0.091(6) 0.026(3) 0.052(4) -0.001(3) 0.024(4) 0.004(3)
C30 0.051(4) 0.030(3) 0.050(4) -0.003(2) -0.002(3) -0.002(3)
C31 0.047(4) 0.027(3) 0.073(4) 0.000(3) 0.022(3) -0.010(2)
C32 0.086(5) 0.023(3) 0.045(3) 0.004(2) 0.010(3) 0.002(3)
B1 0.046(4) 0.043(3) 0.038(4) 0.014(3) 0.008(3) 0.005(3)
F1 0.084(3) 0.084(3) 0.037(2) 0.0129(19) 0.019(2) 0.018(2)
F2 0.038(2) 0.080(3) 0.045(2) 0.0034(18) 0.0115(16) 0.0038(18)
F3 0.058(3) 0.063(3) 0.090(3) 0.002(2) 0.018(2) -0.013(2)
F4 0.073(3) 0.053(2) 0.106(3) 0.030(2) 0.048(3) 0.032(2)
B2 0.063(5) 0.035(3) 0.051(4) -0.007(3) 0.014(4) -0.008(3)
F5 0.071(3) 0.064(3) 0.090(3) -0.027(2) 0.043(2) -0.009(2)
F6 0.127(5) 0.093(4) 0.091(4) 0.045(3) -0.001(3) -0.017(3)
F7 0.084(3) 0.042(2) 0.090(3) -0.016(2) 0.045(2) -0.0060(19)
F8 0.053(3) 0.078(3) 0.094(3) -0.037(3) 0.012(2) -0.012(2)

loop_
_atom_type_symbol
_atom_type_scat_dispersion_real
_atom_type_scat_dispersion_imag
_atom_type_scat_Cromer_Mann_a1
_atom_type_scat_Cromer_Mann_b1
_atom_type_scat_Cromer_Mann_a2
_atom_type_scat_Cromer_Mann_b2
_atom_type_scat_Cromer_Mann_a3
_atom_type_scat_Cromer_Mann_b3
_atom_type_scat_Cromer_Mann_a4
_atom_type_scat_Cromer_Mann_b4
_atom_type_scat_Cromer_Mann_c
_atom_type_scat_source
'C ' 0.0033 0.0016 2.3100 20.8439 1.0200 10.2075 1.5886 0.5687 0.8650 51.6512 0.2156 International_Tables_Vol_IV_Table_2.2B
'H ' 0.0000 0.0000 0.4930 10.5109 0.3229 26.1257 0.1402 3.1424 0.0408 57.7998 0.0030 International_Tables_Vol_IV_Table_2.2B
'B ' 0.0013 0.0007 2.0545 23.2185 1.3326 1.0210 1.0979 60.3498 0.7068 0.1403 -0.1932 International_Tables_Vol_IV_Table_2.2B
'F ' 0.0171 0.0103 3.5392 10.2825 2.6412 4.2944 1.5170 0.2615 1.0243 26.1476 0.2776 International_Tables_Vol_IV_Table_2.2B
'Fe ' 0.3463 0.8444 11.7695 4.7611 7.3573 0.3072 3.5222 15.3535 2.3045 76.8805 1.0369 International_Tables_Vol_IV_Table_2.2B

loop_
_geom_angle_atom_site_label_1
_geom_angle_atom_site_label_2
_geom_angle_atom_site_label_3
_geom_angle
_geom_angle_publ_flag
C2 Fe1 C3 38.60(19) yes
C2 Fe1 C4 70.8(2) yes
C3 Fe1 C4 38.9(2) yes
C2 Fe1 C5 84.04(19) yes
C3 Fe1 C5 71.2(2) yes
C4 Fe1 C5 40.5(2) yes
C2 Fe1 C6 70.53(19) yes
C3 Fe1 C6 83.43(18) yes
C4 Fe1 C6 71.6(2) yes
C5 Fe1 C6 38.7(2) yes
C2 Fe1 C7 39.8(2) yes
C3 Fe1 C7 71.4(2) yes
C4 Fe1 C7 85.61(19) yes
C5 Fe1 C7 71.12(19) yes
C6 Fe1 C7 38.9(2) yes
C2 Fe1 C23 175.9(2) yes
C3 Fe1 C23 143.3(2) yes
C4 Fe1 C23 112.6(2) yes
C5 Fe1 C23 100.0(2) yes
C6 Fe1 C23 112.4(2) yes
C2 Fe1 C24 136.8(2) yes
C3 Fe1 C24 169.8(2) yes
C4 Fe1 C24 150.2(2) yes
C5 Fe1 C24 119.0(2) yes
C6 Fe1 C24 103.8(2) yes
C2 Fe1 C25 108.5(2) yes
C3 Fe1 C25 129.4(2) yes
C4 Fe1 C25 159.8(2) yes
C5 Fe1 C25 158.4(2) yes
C6 Fe1 C25 127.9(2) yes
C2 Fe1 C26 109.0(2) yes
C3 Fe1 C26 103.7(2) yes
C4 Fe1 C26 119.9(2) yes
C5 Fe1 C26 152.6(2) yes
C6 Fe1 C26 168.1(2) yes
C2 Fe1 C27 138.6(2) yes
C3 Fe1 C27 110.1(2) yes
C4 Fe1 C27 99.0(2) yes
C5 Fe1 C27 114.7(2) yes
C6 Fe1 C27 146.1(2) yes
C7 Fe1 C23 141.1(2) yes
C7 Fe1 C24 109.6(2) yes
C23 Fe1 C24 40.4(2) yes
C7 Fe1 C25 106.9(2) yes
C23 Fe1 C25 67.5(2) yes
C24 Fe1 C25 40.3(2) yes
C7 Fe1 C26 134.0(2) yes
C23 Fe1 C26 67.5(2) yes
C24 Fe1 C26 68.0(2) yes
C25 Fe1 C26 40.4(2) yes
C7 Fe1 C27 174.2(2) yes
C23 Fe1 C27 39.9(2) yes
C24 Fe1 C27 67.9(2) yes
C25 Fe1 C27 67.7(2) yes
C26 Fe1 C27 40.4(2) yes
C8 Fe2 C9 39.0(2) yes
C8 Fe2 C10 71.68(19) yes
C9 Fe2 C10 39.0(2) yes
C8 Fe2 C11 85.90(19) yes
C9 Fe2 C11 71.3(2) yes
C10 Fe2 C11 40.0(2) yes
C8 Fe2 C12 72.2(2) yes
C9 Fe2 C12 83.7(2) yes
C10 Fe2 C12 71.3(2) yes
C11 Fe2 C12 39.1(2) yes
C8 Fe2 C13 39.9(2) yes
C9 Fe2 C13 69.92(19) yes
C10 Fe2 C13 83.5(2) yes
C11 Fe2 C13 70.3(2) yes
C12 Fe2 C13 38.6(2) yes
C8 Fe2 C28 139.3(3) yes
C9 Fe2 C28 113.6(2) yes
C10 Fe2 C28 103.4(2) yes
C11 Fe2 C28 116.8(2) yes
C12 Fe2 C28 146.3(3) yes
C8 Fe2 C29 108.6(2) yes
C9 Fe2 C29 106.3(2) yes
C10 Fe2 C29 123.3(3) yes
C11 Fe2 C29 154.2(3) yes
C12 Fe2 C29 165.1(3) yes
C8 Fe2 C30 105.4(2) yes
C9 Fe2 C30 129.3(2) yes
C10 Fe2 C30 162.1(3) yes
C11 Fe2 C30 157.6(3) yes
C12 Fe2 C30 125.4(3) yes
C8 Fe2 C31 132.9(2) yes
C9 Fe2 C31 168.9(2) yes
C10 Fe2 C31 152.0(2) yes
C11 Fe2 C31 118.6(3) yes
C12 Fe2 C31 101.1(2) yes
C8 Fe2 C32 172.7(2) yes
C9 Fe2 C32 146.7(3) yes
C10 Fe2 C32 115.5(2) yes
C11 Fe2 C32 100.4(2) yes
C12 Fe2 C32 110.5(3) yes
C13 Fe2 C28 172.5(2) yes
C13 Fe2 C29 134.1(2) yes
C28 Fe2 C29 39.3(3) yes
C13 Fe2 C30 105.8(2) yes
C28 Fe2 C30 66.8(3) yes
C29 Fe2 C30 39.8(3) yes
C13 Fe2 C31 107.7(2) yes
C28 Fe2 C31 67.5(3) yes
C29 Fe2 C31 67.1(3) yes
C30 Fe2 C31 40.1(3) yes
C13 Fe2 C32 139.1(3) yes
C28 Fe2 C32 40.2(3) yes
C29 Fe2 C32 67.0(3) yes
C30 Fe2 C32 67.5(2) yes
C31 Fe2 C32 40.5(3) yes
C2 C1 C13 102.1(4) yes
C2 C1 C14 114.7(4) yes
C13 C1 C14 110.4(4) yes
C2 C1 H11 111.347 no
C13 C1 H11 115.568 no
C14 C1 H11 103.258 no
Fe1 C2 C1 135.3(3) yes
Fe1 C2 C3 72.3(3) yes
C1 C2 C3 127.0(5) yes
Fe1 C2 C7 69.1(3) yes
C1 C2 C7 111.8(4) yes
C3 C2 C7 121.1(5) yes
Fe1 C3 C2 69.1(3) yes
Fe1 C3 C4 68.0(3) yes
C2 C3 C4 119.0(5) yes
Fe1 C3 C15 135.5(4) yes
C2 C3 C15 120.6(5) yes
C4 C3 C15 120.4(5) yes
Fe1 C4 C3 73.1(3) yes
Fe1 C4 C5 69.8(3) yes
C3 C4 C5 119.5(5) yes
Fe1 C4 C16 130.5(4) yes
C3 C4 C16 119.9(5) yes
C5 C4 C16 120.7(5) yes
Fe1 C5 C4 69.7(3) yes
Fe1 C5 C6 73.8(3) yes
C4 C5 C6 121.4(5) yes
Fe1 C5 C17 129.5(4) yes
C4 C5 C17 119.1(5) yes
C6 C5 C17 119.5(5) yes
Fe1 C6 C5 67.5(3) yes
Fe1 C6 C7 67.5(3) yes
C5 C6 C7 118.0(5) yes
Fe1 C6 C18 140.5(4) yes
C5 C6 C18 118.6(5) yes
C7 C6 C18 123.3(5) yes
Fe1 C7 C2 71.0(3) yes
Fe1 C7 C6 73.6(3) yes
C2 C7 C6 120.2(4) yes
Fe1 C7 C8 130.1(3) yes
C2 C7 C8 106.5(4) yes
C6 C7 C8 133.1(5) yes
Fe2 C8 C7 121.1(3) yes
Fe2 C8 C9 74.7(3) yes
C7 C8 C9 133.6(5) yes
Fe2 C8 C13 71.8(3) yes
C7 C8 C13 106.9(4) yes
C9 C8 C13 119.5(5) yes
Fe2 C9 C8 66.3(3) yes
Fe2 C9 C10 68.0(3) yes
C8 C9 C10 118.1(5) yes
Fe2 C9 C19 144.0(4) yes
C8 C9 C19 123.8(5) yes
C10 C9 C19 117.8(5) yes
Fe2 C10 C9 73.0(3) yes
Fe2 C10 C11 69.5(3) yes
C9 C10 C11 120.5(5) yes
Fe2 C10 C20 129.6(4) yes
C9 C10 C20 118.8(5) yes
C11 C10 C20 120.7(5) yes
Fe2 C11 C10 70.5(3) yes
Fe2 C11 C12 71.4(3) yes
C10 C11 C12 119.9(5) yes
Fe2 C11 C21 131.9(4) yes
C10 C11 C21 119.8(5) yes
C12 C11 C21 120.3(5) yes
Fe2 C12 C11 69.5(3) yes
Fe2 C12 C13 70.3(3) yes
C11 C12 C13 119.1(5) yes
Fe2 C12 C22 130.8(4) yes
C11 C12 C22 121.2(5) yes
C13 C12 C22 119.7(5) yes
Fe2 C13 C1 134.6(3) yes
Fe2 C13 C8 68.4(3) yes
C1 C13 C8 111.2(4) yes
Fe2 C13 C12 71.1(3) yes
C1 C13 C12 127.0(5) yes
C8 C13 C12 121.7(5) yes
C1 C14 H141 109.468 no
C1 C14 H142 109.467 no
H141 C14 H142 109.475 no
C1 C14 H143 109.467 no
H141 C14 H143 109.476 no
H142 C14 H143 109.475 no
C3 C15 H151 110(2) no
C3 C15 H152 112(2) no
H151 C15 H152 110(3) no
C3 C15 H153 107(2) no
H151 C15 H153 109(3) no
H152 C15 H153 109(3) no
C4 C16 H161 109(3) no
C4 C16 H162 111(3) no
H161 C16 H162 111(3) no
C4 C16 H163 110(3) no
H161 C16 H163 107(3) no
H162 C16 H163 109(3) no
C5 C17 H171 110(3) no
C5 C17 H172 109(2) no
H171 C17 H172 111(3) no
C5 C17 H173 108(3) no
H171 C17 H173 108(3) no
H172 C17 H173 111(3) no
C6 C18 H181 110(3) no
C6 C18 H182 110(3) no
H181 C18 H182 110(3) no
C6 C18 H183 106(3) no
H181 C18 H183 112(3) no
H182 C18 H183 109(3) no
C9 C19 H191 108(2) no
C9 C19 H192 110(2) no
H191 C19 H192 110(3) no
C9 C19 H193 109(2) no
H191 C19 H193 108(3) no
H192 C19 H193 112(3) no
C10 C20 H201 105(3) no
C10 C20 H202 110(3) no
H201 C20 H202 111(3) no
C10 C20 H203 113(3) no
H201 C20 H203 108(3) no
H202 C20 H203 110(3) no
C11 C21 H211 112(3) no
C11 C21 H212 106(3) no
H211 C21 H212 113(3) no
C11 C21 H213 109(3) no
H211 C21 H213 106(3) no
H212 C21 H213 109(3) no
C12 C22 H221 109(2) no
C12 C22 H222 109(2) no
H221 C22 H222 111(3) no
C12 C22 H223 109(3) no
H221 C22 H223 108(3) no
H222 C22 H223 110(3) no
Fe1 C23 C24 69.9(3) yes
Fe1 C23 C27 69.7(3) yes
C24 C23 C27 108.6(5) yes
Fe1 C23 H231 126.286 no
C24 C23 H231 125.679 no
C27 C23 H231 125.679 no
Fe1 C24 C23 69.7(3) yes
Fe1 C24 C25 69.1(3) yes
C23 C24 C25 106.8(5) yes
Fe1 C24 H241 126.157 no
C23 C24 H241 126.614 no
C25 C24 H241 126.613 no
Fe1 C25 C24 70.5(3) yes
Fe1 C25 C26 69.8(3) yes
C24 C25 C26 108.7(5) yes
Fe1 C25 H251 125.613 no
C24 C25 H251 125.627 no
C26 C25 H251 125.626 no
Fe1 C26 C25 69.8(3) yes
Fe1 C26 C27 70.1(3) yes
C25 C26 C27 107.8(5) yes
Fe1 C26 H261 125.554 no
C25 C26 H261 126.104 no
C27 C26 H261 126.103 no
Fe1 C27 C23 70.4(3) yes
Fe1 C27 C26 69.5(3) yes
C23 C27 C26 108.0(5) yes
Fe1 C27 H271 125.746 no
C23 C27 H271 125.979 no
C26 C27 H271 125.977 no
Fe2 C28 C29 70.5(4) yes
Fe2 C28 C32 69.9(3) yes
C29 C28 C32 108.5(6) yes
Fe2 C28 H281 125.387 no
C29 C28 H281 125.730 no
C32 C28 H281 125.728 no
Fe2 C29 C28 70.2(4) yes
Fe2 C29 C30 69.6(4) yes
C28 C29 C30 108.5(6) yes
Fe2 C29 H291 126.078 no
C28 C29 H291 125.725 no
C30 C29 H291 125.726 no
Fe2 C30 C29 70.6(3) yes
Fe2 C30 C31 70.0(3) yes
C29 C30 C31 108.3(5) yes
Fe2 C30 H301 125.182 no
C29 C30 H301 125.846 no
C31 C30 H301 125.846 no
Fe2 C31 C30 69.9(3) yes
Fe2 C31 C32 70.1(3) yes
C30 C31 C32 107.6(6) yes
Fe2 C31 H311 125.316 no
C30 C31 H311 126.205 no
C32 C31 H311 126.206 no
Fe2 C32 C28 69.8(3) yes
Fe2 C32 C31 69.4(3) yes
C28 C32 C31 107.0(6) yes
Fe2 C32 H321 125.881 no
C28 C32 H321 126.496 no
C31 C32 H321 126.495 no
F1 B1 F2 109.2(5) yes
F1 B1 F3 109.5(5) yes
F2 B1 F3 109.8(6) yes
F1 B1 F4 109.5(6) yes
F2 B1 F4 109.1(5) yes
F3 B1 F4 109.7(6) yes
F5 B2 F6 108.5(7) yes
F5 B2 F7 107.4(5) yes
F6 B2 F7 108.5(6) yes
F5 B2 F8 110.3(6) yes
F6 B2 F8 110.5(6) yes
F7 B2 F8 111.4(7) yes

loop_
_geom_bond_atom_site_label_1
_geom_bond_atom_site_label_2
_geom_bond_distance
_geom_bond_publ_flag
Fe1 C2 2.111(5) yes
Fe1 C3 2.152(5) yes
Fe1 C4 2.085(5) yes
Fe1 C5 2.086(5) yes
Fe1 C6 2.167(5) yes
Fe1 C7 2.086(5) yes
Fe1 C23 2.064(5) yes
Fe1 C24 2.067(5) yes
Fe1 C25 2.049(5) yes
Fe1 C26 2.048(5) yes
Fe1 C27 2.056(5) yes
Fe2 C8 2.064(5) yes
Fe2 C9 2.176(5) yes
Fe2 C10 2.109(5) yes
Fe2 C11 2.096(5) yes
Fe2 C12 2.120(5) yes
Fe2 C13 2.109(5) yes
Fe2 C28 2.053(6) yes
Fe2 C29 2.058(6) yes
Fe2 C30 2.045(6) yes
Fe2 C31 2.045(6) yes
Fe2 C32 2.055(6) yes
C1 C2 1.509(7) yes
C1 C13 1.511(7) yes
C1 C14 1.558(7) yes
C1 H11 1.000 no
C2 C3 1.410(7) yes
C2 C7 1.430(8) yes
C3 C4 1.413(8) yes
C3 C15 1.516(8) yes
C4 C5 1.443(8) yes
C4 C16 1.514(7) yes
C5 C6 1.410(7) yes
C5 C17 1.522(8) yes
C6 C7 1.419(7) yes
C6 C18 1.515(8) yes
C7 C8 1.516(7) yes
C8 C9 1.419(7) yes
C8 C13 1.424(7) yes
C9 C10 1.430(7) yes
C9 C19 1.518(8) yes
C10 C11 1.437(9) yes
C10 C20 1.502(8) yes
C11 C12 1.411(8) yes
C11 C21 1.525(8) yes
C12 C13 1.398(7) yes
C12 C22 1.536(8) yes
C14 H141 1.000 no
C14 H142 1.000 no
C14 H143 1.000 no
C15 H151 0.97(3) no
C15 H152 0.99(3) no
C15 H153 0.98(3) no
C16 H161 0.98(3) no
C16 H162 0.96(3) no
C16 H163 0.97(3) no
C17 H171 0.96(3) no
C17 H172 0.99(3) no
C17 H173 0.98(3) no
C18 H181 1.00(3) no
C18 H182 0.98(3) no
C18 H183 1.01(3) no
C19 H191 1.02(3) no
C19 H192 1.01(3) no
C19 H193 0.99(3) no
C20 H201 1.00(3) no
C20 H202 1.02(3) no
C20 H203 0.99(3) no
C21 H211 0.99(3) no
C21 H212 1.00(3) no
C21 H213 0.98(4) no
C22 H221 0.98(3) no
C22 H222 0.99(3) no
C22 H223 0.98(3) no
C23 C24 1.428(8) yes
C23 C27 1.406(8) yes
C23 H231 1.000 no
C24 C25 1.419(9) yes
C24 H241 1.000 no
C25 C26 1.413(8) yes
C25 H251 1.000 no
C26 C27 1.418(8) yes
C26 H261 1.000 no
C27 H271 1.000 no
C28 C29 1.383(9) yes
C28 C32 1.413(10) yes
C28 H281 1.000 no
C29 C30 1.396(10) yes
C29 H291 1.000 no
C30 C31 1.402(10) yes
C30 H301 1.000 no
C31 C32 1.419(10) yes
C31 H311 1.000 no
C32 H321 1.000 no
B1 F1 1.382(8) yes
B1 F2 1.385(8) yes
B1 F3 1.369(9) yes
B1 F4 1.375(8) yes
B2 F5 1.41(1) yes
B2 F6 1.363(9) yes
B2 F7 1.376(8) yes
B2 F8 1.355(8) yes
